data_1554282
loop_
_publ_author_name
'Yao, Wei'
'Sun, Mingtai'
'Zhang, Yuannian'
'Yang, Hui'
'Liang, Dong'
'Wu, Haixia'
'Ni, Runyan'
'Wong, Ming Wah'
'Huang, Dejian'

_publ_section_title
;
 Photo-induced C--H bond activation of N,N&#x2032;-dialkylethylenediamine
 upon aza-Michael addition to 1,8-pyrenedione: facile synthesis of
 fluorescent pyrene derivatives
;
_journal_issue 10
_journal_name_full 'Organic Chemistry Frontiers'
_journal_page_first 1679
_journal_paper_doi 10.1039/C8QO00183A
_journal_volume 5
_journal_year 2018
_chemical_formula_sum 'C20 H16 N2 O2'
_chemical_formula_weight 316.35
_space_group_crystal_system orthorhombic
_space_group_IT_number 29
_space_group_name_Hall 'P 2c -2ac'
_space_group_name_H-M_alt 'P c a 21'
_atom_sites_solution_hydrogens mixed
_audit_creation_method SHELXL-2014/7
_audit_update_record
;
2016-09-02 deposited with the CCDC.
2018-03-27 downloaded from the CCDC.
;
_cell_angle_alpha 90
_cell_angle_beta 90
_cell_angle_gamma 90
_cell_formula_units_Z 4
_cell_length_a 17.230(3)
_cell_length_b 8.7235(16)
_cell_length_c 9.6499(18)
_cell_measurement_reflns_used 2903
_cell_measurement_temperature 100(2)
_cell_measurement_theta_max 28.12
_cell_measurement_theta_min 2.36
_cell_volume 1450.4(5)
_computing_cell_refinement 'Bruker SAINT'
_computing_data_collection 'Bruker APEX2'
_computing_data_reduction 'Bruker SAINT'
_computing_molecular_graphics 'Bruker SHELXTL'
_computing_publication_material 'Bruker SHELXTL'
_computing_structure_refinement 'SHELXL-2014/7 (Sheldrick, 2014)'
_computing_structure_solution 'SHELXS-97 (Sheldrick 2008)'
_diffrn_ambient_temperature 100(2)
_diffrn_measured_fraction_theta_full 1.000
_diffrn_measured_fraction_theta_max 1.000
_diffrn_measurement_device_type 'Bruker APEX-II CCD'
_diffrn_measurement_method '\f and \w scans'
_diffrn_radiation_type MoK\a
_diffrn_radiation_wavelength 0.71073
_diffrn_reflns_av_R_equivalents 0.0363
_diffrn_reflns_av_unetI/netI 0.0417
_diffrn_reflns_Laue_measured_fraction_full 1.000
_diffrn_reflns_Laue_measured_fraction_max 1.000
_diffrn_reflns_limit_h_max 21
_diffrn_reflns_limit_h_min -22
_diffrn_reflns_limit_k_max 10
_diffrn_reflns_limit_k_min -11
_diffrn_reflns_limit_l_max 12
_diffrn_reflns_limit_l_min -12
_diffrn_reflns_number 10504
_diffrn_reflns_point_group_measured_fraction_full 0.980
_diffrn_reflns_point_group_measured_fraction_max 0.982
_diffrn_reflns_theta_full 25.242
_diffrn_reflns_theta_max 28.266
_diffrn_reflns_theta_min 2.335
_exptl_absorpt_coefficient_mu 0.095
_exptl_absorpt_correction_T_max 0.7458
_exptl_absorpt_correction_T_min 0.6351
_exptl_absorpt_correction_type multi-scan
_exptl_absorpt_process_details 'Sadabs, (Sheldrick 2012)'
_exptl_crystal_colour Pale_yellow
_exptl_crystal_density_diffrn 1.449
_exptl_crystal_density_meas ?
_exptl_crystal_density_method 'Not Measured'
_exptl_crystal_description Plate
_exptl_crystal_F_000 664
_exptl_crystal_size_max 0.600
_exptl_crystal_size_mid 0.400
_exptl_crystal_size_min 0.100
_refine_diff_density_max 0.351
_refine_diff_density_min -0.258
_refine_diff_density_rms 0.055
_refine_ls_abs_structure_details
; 
 Flack x determined using 1277 quotients [(I+)-(I-)]/[(I+)+(I-)] 
 (Parsons, Flack and Wagner, Acta Cryst. B69 (2013) 249-259). 
;
_refine_ls_abs_structure_Flack -0.1(7)
_refine_ls_extinction_method none
_refine_ls_goodness_of_fit_ref 1.062
_refine_ls_hydrogen_treatment mixed
_refine_ls_matrix_type full
_refine_ls_number_parameters 222
_refine_ls_number_reflns 3546
_refine_ls_number_restraints 1
_refine_ls_restrained_S_all 1.062
_refine_ls_R_factor_all 0.0518
_refine_ls_R_factor_gt 0.0476
_refine_ls_shift/su_max 0.000
_refine_ls_shift/su_mean 0.000
_refine_ls_structure_factor_coef Fsqd
_refine_ls_weighting_details 'w=1/[\s^2^(Fo^2^)+(0.0602P)^2^+0.3017P] where P=(Fo^2^+2Fc^2^)/3'
_refine_ls_weighting_scheme calc
_refine_ls_wR_factor_gt 0.1125
_refine_ls_wR_factor_ref 0.1155
_reflns_Friedel_coverage 0.855
_reflns_Friedel_fraction_full 0.958
_reflns_Friedel_fraction_max 0.962
_reflns_number_gt 3262
_reflns_number_total 3546
_reflns_threshold_expression 'I > 2\s(I)'
_cod_data_source_file c8qo00183a2.cif
_cod_data_source_block g211
_cod_depositor_comments
;
The following automatic conversions were performed:

data item '_exptl_absorpt_correction_type' value 'Multi-scan' was
changed to 'multi-scan' in accordance with the
/home/saulius/struct/COD-crude-data/automatic-downloads/DataCite-retrospective/RSC/depositions/lib/dictionaries/cif_core.dic
dictionary named 'cif_core.dic' version 2.4.2 last updated on
2011-04-26.

data item '_exptl_crystal_density_meas' value 'Not Measured' was
changed to '?' -- the value is perceived as not measured.

Automatic conversion script
Id: cif_fix_values 6909 2019-04-08 15:41:33Z antanas 
;
_cod_database_code 1554282
_shelx_shelxl_version_number 2014/7
_shelx_space_group_comment
; 
The symmetry employed for this shelxl refinement is uniquely defined 
by the following loop, which should always be used as a source of 
symmetry information in preference to the above space-group names. 
They are only intended as comments. 
;
_shelx_estimated_absorpt_t_min 0.945
_shelx_estimated_absorpt_t_max 0.991

loop_
_space_group_symop_operation_xyz
'x, y, z'
'-x, -y, z+1/2'
'x+1/2, -y, z'
'-x+1/2, y, z+1/2'

loop_
_atom_site_label
_atom_site_type_symbol
_atom_site_fract_x
_atom_site_fract_y
_atom_site_fract_z
_atom_site_U_iso_or_equiv
_atom_site_adp_type
_atom_site_occupancy
_atom_site_site_symmetry_order
_atom_site_calc_flag
_atom_site_refinement_flags_posn
_atom_site_refinement_flags_adp
O1 O 0.36338(11) 0.1311(2) 0.2665(2) 0.0255(5) Uani 1 1 d . .
O2 O 0.72153(11) 0.4216(2) 0.5053(2) 0.0227(4) Uani 1 1 d . .
H2 H 0.708(2) 0.384(5) 0.410(5) 0.052(12) Uiso 1 1 d . .
N1 N 0.49630(13) 0.1777(3) 0.2226(2) 0.0187(5) Uani 1 1 d . .
N2 N 0.64920(12) 0.2589(3) 0.3170(2) 0.0170(5) Uani 1 1 d . .
C1 C 0.62467(16) 0.2698(3) 0.1705(3) 0.0212(6) Uani 1 1 d . .
H1A H 0.6704 0.2552 0.1099 0.025 Uiso 1 1 calc R U
H1B H 0.6036 0.3735 0.1528 0.025 Uiso 1 1 calc R U
C2 C 0.56373(16) 0.1514(3) 0.1347(3) 0.0212(6) Uani 1 1 d . .
H2A H 0.5489 0.1606 0.0359 0.025 Uiso 1 1 calc R U
H2B H 0.5844 0.0470 0.1505 0.025 Uiso 1 1 calc R U
C3 C 0.43305(16) 0.0708(3) 0.2078(3) 0.0232(6) Uani 1 1 d . .
H3A H 0.4246 0.0489 0.1082 0.028 Uiso 1 1 calc R U
H3B H 0.4465 -0.0267 0.2545 0.028 Uiso 1 1 calc R U
C4 C 0.37247(15) 0.1775(3) 0.4018(3) 0.0200(6) Uani 1 1 d . .
C5 C 0.30791(15) 0.1855(3) 0.4873(3) 0.0246(6) Uani 1 1 d . .
H5 H 0.2582 0.1583 0.4523 0.030 Uiso 1 1 calc R U
C6 C 0.31563(15) 0.2327(3) 0.6228(3) 0.0242(6) Uani 1 1 d . .
H6 H 0.2709 0.2374 0.6801 0.029 Uiso 1 1 calc R U
C7 C 0.38800(15) 0.2741(3) 0.6784(3) 0.0195(6) Uani 1 1 d . .
C8 C 0.45393(15) 0.2693(3) 0.5902(3) 0.0150(5) Uani 1 1 d . .
C9 C 0.44551(14) 0.2200(3) 0.4511(3) 0.0156(5) Uani 1 1 d . .
C10 C 0.51131(15) 0.2188(3) 0.3603(3) 0.0151(5) Uani 1 1 d . .
C11 C 0.58264(14) 0.2629(3) 0.4076(3) 0.0133(5) Uani 1 1 d . .
C12 C 0.59167(14) 0.3229(3) 0.5457(3) 0.0141(5) Uani 1 1 d . .
C13 C 0.52774(14) 0.3199(3) 0.6385(3) 0.0141(5) Uani 1 1 d . .
C14 C 0.53528(15) 0.3722(3) 0.7769(3) 0.0166(5) Uani 1 1 d . .
C15 C 0.46895(16) 0.3674(3) 0.8666(3) 0.0220(6) Uani 1 1 d . .
H15 H 0.4744 0.3967 0.9609 0.026 Uiso 1 1 calc R U
C16 C 0.39866(16) 0.3217(3) 0.8191(3) 0.0232(6) Uani 1 1 d . .
H16 H 0.3555 0.3212 0.8805 0.028 Uiso 1 1 calc R U
C17 C 0.60708(16) 0.4318(3) 0.8196(3) 0.0194(5) Uani 1 1 d . .
H17 H 0.6140 0.4627 0.9132 0.023 Uiso 1 1 calc R U
C18 C 0.66759(15) 0.4458(3) 0.7273(3) 0.0189(5) Uani 1 1 d . .
H18 H 0.7149 0.4910 0.7570 0.023 Uiso 1 1 calc R U
C19 C 0.66062(14) 0.3947(3) 0.5910(3) 0.0164(5) Uani 1 1 d . .
C20 C 0.69823(16) 0.1233(3) 0.3437(3) 0.0244(6) Uani 1 1 d . .
H20A H 0.7133 0.1213 0.4416 0.037 Uiso 1 1 calc R U
H20B H 0.7449 0.1284 0.2859 0.037 Uiso 1 1 calc R U
H20C H 0.6691 0.0300 0.3213 0.037 Uiso 1 1 calc R U

loop_
_atom_site_aniso_label
_atom_site_aniso_U_11
_atom_site_aniso_U_22
_atom_site_aniso_U_33
_atom_site_aniso_U_23
_atom_site_aniso_U_13
_atom_site_aniso_U_12
O1 0.0204(10) 0.0281(11) 0.0280(11) -0.0052(9) -0.0090(8) -0.0014(8)
O2 0.0180(9) 0.0297(11) 0.0205(9) -0.0022(9) -0.0003(8) -0.0034(7)
N1 0.0214(11) 0.0199(11) 0.0147(10) -0.0045(9) -0.0053(9) 0.0010(9)
N2 0.0176(11) 0.0196(11) 0.0136(10) -0.0005(9) 0.0013(9) 0.0026(8)
C1 0.0265(14) 0.0241(13) 0.0130(12) -0.0014(11) 0.0021(11) 0.0016(11)
C2 0.0289(14) 0.0212(13) 0.0135(12) -0.0026(10) -0.0011(11) 0.0045(10)
C3 0.0257(14) 0.0222(13) 0.0217(14) -0.0065(11) -0.0065(11) 0.0005(11)
C4 0.0187(13) 0.0141(12) 0.0271(15) -0.0004(11) -0.0058(11) 0.0008(9)
C5 0.0141(12) 0.0179(13) 0.0419(18) 0.0028(13) -0.0025(12) -0.0007(10)
C6 0.0164(12) 0.0172(12) 0.0391(17) 0.0046(13) 0.0095(12) 0.0031(10)
C7 0.0196(13) 0.0120(11) 0.0268(14) 0.0031(11) 0.0047(11) 0.0030(9)
C8 0.0165(12) 0.0096(10) 0.0190(13) 0.0031(10) 0.0029(10) 0.0035(9)
C9 0.0137(11) 0.0117(11) 0.0216(13) 0.0019(10) -0.0028(10) 0.0009(9)
C10 0.0206(13) 0.0095(11) 0.0153(12) -0.0007(9) -0.0008(10) 0.0037(9)
C11 0.0152(12) 0.0129(11) 0.0118(11) 0.0009(10) -0.0008(9) 0.0020(8)
C12 0.0163(12) 0.0112(11) 0.0147(12) 0.0009(10) -0.0024(9) 0.0029(9)
C13 0.0186(12) 0.0091(10) 0.0147(12) 0.0027(9) -0.0009(10) 0.0026(8)
C14 0.0247(14) 0.0104(11) 0.0145(12) 0.0011(10) 0.0013(10) 0.0048(10)
C15 0.0338(15) 0.0159(12) 0.0165(13) 0.0007(10) 0.0065(11) 0.0077(11)
C16 0.0271(14) 0.0166(12) 0.0258(14) 0.0028(11) 0.0154(12) 0.0047(11)
C17 0.0341(15) 0.0140(11) 0.0101(11) -0.0016(10) -0.0066(11) 0.0035(11)
C18 0.0205(12) 0.0169(11) 0.0192(13) 0.0003(11) -0.0091(11) -0.0001(10)
C19 0.0153(12) 0.0176(11) 0.0162(12) 0.0015(10) -0.0031(10) 0.0008(9)
C20 0.0222(13) 0.0272(15) 0.0239(15) -0.0025(12) -0.0001(11) 0.0088(11)

loop_
_atom_type_symbol
_atom_type_description
_atom_type_scat_dispersion_real
_atom_type_scat_dispersion_imag
_atom_type_scat_source
C C 0.0033 0.0016 'International Tables Vol C Tables 4.2.6.8 and 6.1.1.4'
H H 0.0000 0.0000 'International Tables Vol C Tables 4.2.6.8 and 6.1.1.4'
O O 0.0106 0.0060 'International Tables Vol C Tables 4.2.6.8 and 6.1.1.4'
N N 0.0061 0.0033 'International Tables Vol C Tables 4.2.6.8 and 6.1.1.4'

loop_
_geom_angle_atom_site_label_1
_geom_angle_atom_site_label_2
_geom_angle_atom_site_label_3
_geom_angle
C4 O1 C3 112.9(2)
C19 O2 H2 109(2)
C10 N1 C3 113.6(2)
C10 N1 C2 116.5(2)
C3 N1 C2 116.3(2)
C11 N2 C20 111.6(2)
C11 N2 C1 110.5(2)
C20 N2 C1 112.4(2)
N2 C1 C2 111.9(2)
N2 C1 H1A 109.2
C2 C1 H1A 109.2
N2 C1 H1B 109.2
C2 C1 H1B 109.2
H1A C1 H1B 107.9
N1 C2 C1 108.2(2)
N1 C2 H2A 110.0
C1 C2 H2A 110.1
N1 C2 H2B 110.0
C1 C2 H2B 110.1
H2A C2 H2B 108.4
O1 C3 N1 111.0(2)
O1 C3 H3A 109.4
N1 C3 H3A 109.4
O1 C3 H3B 109.4
N1 C3 H3B 109.4
H3A C3 H3B 108.0
O1 C4 C5 119.2(2)
O1 C4 C9 120.3(3)
C5 C4 C9 120.5(3)
C6 C5 C4 120.1(2)
C6 C5 H5 119.9
C4 C5 H5 119.9
C5 C6 C7 121.7(3)
C5 C6 H6 119.2
C7 C6 H6 119.2
C6 C7 C8 118.3(3)
C6 C7 C16 123.4(2)
C8 C7 C16 118.3(2)
C9 C8 C7 119.6(2)
C9 C8 C13 119.7(2)
C7 C8 C13 120.6(2)
C4 C9 C8 119.7(2)
C4 C9 C10 120.3(3)
C8 C9 C10 120.0(2)
C11 C10 N1 123.7(2)
C11 C10 C9 120.4(2)
N1 C10 C9 115.8(2)
C10 C11 C12 120.6(2)
C10 C11 N2 120.4(2)
C12 C11 N2 118.9(2)
C19 C12 C13 117.7(2)
C19 C12 C11 122.6(2)
C13 C12 C11 119.6(2)
C14 C13 C12 121.1(2)
C14 C13 C8 119.3(2)
C12 C13 C8 119.5(2)
C17 C14 C13 118.5(2)
C17 C14 C15 122.4(2)
C13 C14 C15 119.1(2)
C16 C15 C14 121.1(3)
C16 C15 H15 119.4
C14 C15 H15 119.4
C15 C16 C7 121.4(2)
C15 C16 H16 119.3
C7 C16 H16 119.3
C18 C17 C14 120.7(2)
C18 C17 H17 119.7
C14 C17 H17 119.7
C17 C18 C19 121.1(2)
C17 C18 H18 119.4
C19 C18 H18 119.4
O2 C19 C18 116.9(2)
O2 C19 C12 122.6(2)
C18 C19 C12 120.4(2)
N2 C20 H20A 109.5
N2 C20 H20B 109.5
H20A C20 H20B 109.5
N2 C20 H20C 109.5
H20A C20 H20C 109.5
H20B C20 H20C 109.5

loop_
_geom_bond_atom_site_label_1
_geom_bond_atom_site_label_2
_geom_bond_distance
O1 C4 1.376(3)
O1 C3 1.428(3)
O2 C19 1.357(3)
O2 H2 1.01(5)
N1 C10 1.400(3)
N1 C3 1.441(3)
N1 C2 1.457(3)
N2 C11 1.442(3)
N2 C20 1.477(3)
N2 C1 1.478(3)
C1 C2 1.513(4)
C1 H1A 0.9900
C1 H1B 0.9900
C2 H2A 0.9900
C2 H2B 0.9900
C3 H3A 0.9900
C3 H3B 0.9900
C4 C5 1.386(4)
C4 C9 1.395(3)
C5 C6 1.378(5)
C5 H5 0.9500
C6 C7 1.405(4)
C6 H6 0.9500
C7 C8 1.420(4)
C7 C16 1.432(4)
C8 C9 1.418(4)
C8 C13 1.424(4)
C9 C10 1.433(4)
C10 C11 1.366(3)
C11 C12 1.440(3)
C12 C19 1.412(3)
C12 C13 1.420(3)
C13 C14 1.418(4)
C14 C17 1.404(4)
C14 C15 1.435(4)
C15 C16 1.355(4)
C15 H15 0.9500
C16 H16 0.9500
C17 C18 1.377(4)
C17 H17 0.9500
C18 C19 1.394(4)
C18 H18 0.9500
C20 H20A 0.9800
C20 H20B 0.9800
C20 H20C 0.9800

loop_
_geom_hbond_atom_site_label_D
_geom_hbond_atom_site_label_H
_geom_hbond_atom_site_label_A
_geom_hbond_distance_DH
_geom_hbond_distance_HA
_geom_hbond_distance_DA
_geom_hbond_angle_DHA
O2 H2 N2 1.01(5) 1.74(4) 2.621(3) 144(4)

loop_
_geom_torsion_atom_site_label_1
_geom_torsion_atom_site_label_2
_geom_torsion_atom_site_label_3
_geom_torsion_atom_site_label_4
_geom_torsion
C11 N2 C1 C2 -52.6(3)
C20 N2 C1 C2 72.9(3)
C10 N1 C2 C1 -39.1(3)
C3 N1 C2 C1 -177.3(2)
N2 C1 C2 N1 60.4(3)
C4 O1 C3 N1 -53.6(3)
C10 N1 C3 O1 57.6(3)
C2 N1 C3 O1 -163.1(2)
C3 O1 C4 C5 -156.8(2)
C3 O1 C4 C9 24.9(3)
O1 C4 C5 C6 -179.5(2)
C9 C4 C5 C6 -1.3(4)
C4 C5 C6 C7 0.1(4)
C5 C6 C7 C8 1.3(4)
C5 C6 C7 C16 -179.1(3)
C6 C7 C8 C9 -1.5(3)
C16 C7 C8 C9 178.9(2)
C6 C7 C8 C13 175.7(2)
C16 C7 C8 C13 -3.9(3)
O1 C4 C9 C8 179.2(2)
C5 C4 C9 C8 1.0(4)
O1 C4 C9 C10 1.4(4)
C5 C4 C9 C10 -176.9(2)
C7 C8 C9 C4 0.4(3)
C13 C8 C9 C4 -176.9(2)
C7 C8 C9 C10 178.3(2)
C13 C8 C9 C10 1.0(3)
C3 N1 C10 C11 152.1(2)
C2 N1 C10 C11 12.9(4)
C3 N1 C10 C9 -31.0(3)
C2 N1 C10 C9 -170.2(2)
C4 C9 C10 C11 178.8(2)
C8 C9 C10 C11 1.0(3)
C4 C9 C10 N1 1.8(3)
C8 C9 C10 N1 -176.1(2)
N1 C10 C11 C12 171.8(2)
C9 C10 C11 C12 -5.0(4)
N1 C10 C11 N2 -4.4(4)
C9 C10 C11 N2 178.8(2)
C20 N2 C11 C10 -101.5(3)
C1 N2 C11 C10 24.4(3)
C20 N2 C11 C12 82.2(3)
C1 N2 C11 C12 -151.9(2)
C10 C11 C12 C19 -168.5(2)
N2 C11 C12 C19 7.7(3)
C10 C11 C12 C13 7.1(3)
N2 C11 C12 C13 -176.6(2)
C19 C12 C13 C14 -6.6(3)
C11 C12 C13 C14 177.5(2)
C19 C12 C13 C8 170.8(2)
C11 C12 C13 C8 -5.1(3)
C9 C8 C13 C14 178.6(2)
C7 C8 C13 C14 1.3(3)
C9 C8 C13 C12 1.1(3)
C7 C8 C13 C12 -176.1(2)
C12 C13 C14 C17 1.9(3)
C8 C13 C14 C17 -175.6(2)
C12 C13 C14 C15 179.8(2)
C8 C13 C14 C15 2.4(3)
C17 C14 C15 C16 174.2(3)
C13 C14 C15 C16 -3.6(4)
C14 C15 C16 C7 1.1(4)
C6 C7 C16 C15 -176.9(3)
C8 C7 C16 C15 2.7(4)
C13 C14 C17 C18 3.1(4)
C15 C14 C17 C18 -174.8(2)
C14 C17 C18 C19 -3.1(4)
C17 C18 C19 O2 176.1(2)
C17 C18 C19 C12 -1.9(4)
C13 C12 C19 O2 -171.3(2)
C11 C12 C19 O2 4.5(4)
C13 C12 C19 C18 6.7(4)
C11 C12 C19 C18 -177.6(2)
